data_7216122
loop_
_publ_author_name
'Khullar, Sadhika'
'Gupta, Vijay'
'Mandal, Sanjay K.'

_publ_section_title
;
 Tuning the formation of dicarboxylate linker-assisted supramolecular 1D
 chains and squares of Ni(ii) using coordination and hydrogen bonds
;
_journal_issue 25
_journal_name_full CrystEngComm
_journal_page_first 5705
_journal_paper_doi 10.1039/c4ce00434e
_journal_volume 16
_journal_year 2014
_chemical_formula_moiety 'C20 H25 N3 Ni O6, 2(H2 O)'
_chemical_formula_sum 'C20 H29 N3 Ni O8'
_chemical_formula_weight 498.17
_chemical_name_common '[Ni(bpta)(H2O)2(adc)].2H2O'
_space_group_crystal_system orthorhombic
_space_group_IT_number 61
_space_group_name_Hall '-P 2ac 2ab'
_space_group_name_H-M_alt 'P b c a'
_symmetry_space_group_name_Hall '-P 2ac 2ab'
_symmetry_space_group_name_H-M 'P b c a'
_atom_sites_solution_hydrogens geom
_atom_sites_solution_primary direct
_atom_sites_solution_secondary difmap
_cell_angle_alpha 90
_cell_angle_beta 90
_cell_angle_gamma 90
_cell_formula_units_Z 8
_cell_length_a 13.9083(6)
_cell_length_b 17.7966(7)
_cell_length_c 18.4094(8)
_cell_measurement_reflns_used 4884
_cell_measurement_temperature 140.(2)
_cell_measurement_theta_max 24.1420
_cell_measurement_theta_min 2.2126
_cell_volume 4556.7(3)
_computing_cell_refinement 'SAINT V7.68A (Bruker AXS, 2009)'
_computing_data_collection 'APEX2 (Bruker)'
_computing_data_reduction 'SAINT V7.68A (Bruker AXS, 2009)'
_computing_molecular_graphics 'SHELXTL (Bruker AXS)'
_computing_publication_material 'SHELXTL (Bruker AXS)'
_computing_structure_refinement 'SHELXL-97 (Sheldrick, 2008)'
_computing_structure_solution 'SHELXS-97 (Sheldrick, 2008)'
_diffrn_ambient_temperature 140.(2)
_diffrn_detector_area_resol_mean 8.3333
_diffrn_measured_fraction_theta_full 0.997
_diffrn_measured_fraction_theta_max 0.997
_diffrn_measurement_device_type 'Bruker Kappa APEX II'
_diffrn_measurement_method 'phi and omega scans'
_diffrn_radiation_monochromator graphite
_diffrn_radiation_type 'Mo K\a'
_diffrn_radiation_wavelength 0.71073
_diffrn_reflns_av_R_equivalents 0.0608
_diffrn_reflns_av_sigmaI/netI 0.0524
_diffrn_reflns_limit_h_max 9
_diffrn_reflns_limit_h_min -16
_diffrn_reflns_limit_k_max 21
_diffrn_reflns_limit_k_min -16
_diffrn_reflns_limit_l_max 21
_diffrn_reflns_limit_l_min -21
_diffrn_reflns_number 24675
_diffrn_reflns_theta_full 25.06
_diffrn_reflns_theta_max 25.06
_diffrn_reflns_theta_min 2.16
_diffrn_source 'sealed tube'
_diffrn_source_type 'fine focus'
_exptl_absorpt_coefficient_mu 0.902
_exptl_absorpt_correction_T_max 0.7452
_exptl_absorpt_correction_T_min 0.6014
_exptl_absorpt_correction_type multi-scan
_exptl_absorpt_process_details 'SADABS V2008/1 (Bruker AXS)'
_exptl_crystal_colour green
_exptl_crystal_density_diffrn 1.452
_exptl_crystal_density_method 'not measured'
_exptl_crystal_description rectangular
_exptl_crystal_F_000 2096
_exptl_crystal_size_max 0.200
_exptl_crystal_size_mid 0.150
_exptl_crystal_size_min 0.150
_refine_diff_density_max 0.366
_refine_diff_density_min -0.322
_refine_ls_extinction_method none
_refine_ls_goodness_of_fit_ref 1.013
_refine_ls_hydrogen_treatment undef
_refine_ls_matrix_type full
_refine_ls_number_parameters 316
_refine_ls_number_reflns 4028
_refine_ls_number_restraints 0
_refine_ls_restrained_S_all 1.013
_refine_ls_R_factor_all 0.0650
_refine_ls_R_factor_gt 0.0374
_refine_ls_shift/su_max 0.000
_refine_ls_shift/su_mean 0.000
_refine_ls_structure_factor_coef Fsqd
_refine_ls_weighting_details 'calc w=1/[\s^2^(Fo^2^)+(0.0615P)^2^+4.7923P] where P=(Fo^2^+2Fc^2^)/3'
_refine_ls_weighting_scheme calc
_refine_ls_wR_factor_gt 0.0777
_refine_ls_wR_factor_ref 0.0880
_reflns_number_gt 2939
_reflns_number_total 4028
_reflns_threshold_expression >2sigma(I)
_cod_data_source_file c4ce00434e2.cif
_cod_data_source_block 1
_cod_depositor_comments 'Adding full bibliography for 7216121--7216124.cif.'
_cod_database_code 7216122

loop_
_space_group_symop_operation_xyz
'x, y, z'
'-x+1/2, -y, z+1/2'
'-x, y+1/2, -z+1/2'
'x+1/2, -y+1/2, -z'
'-x, -y, -z'
'x-1/2, y, -z-1/2'
'x, -y-1/2, z-1/2'
'-x-1/2, y-1/2, z'

loop_
_atom_site_type_symbol
_atom_site_label
_atom_site_fract_x
_atom_site_fract_y
_atom_site_fract_z
_atom_site_U_iso_or_equiv
_atom_site_adp_type
_atom_site_calc_flag
_atom_site_refinement_flags
_atom_site_occupancy
Ni Ni1 0.35710(2) 0.070513(18) 0.307388(18) 0.01552(12) Uani d . 1
N N1 0.32236(17) -0.05183(12) 0.32634(12) 0.0176(5) Uani d . 1
N N2 0.39054(16) 0.02880(12) 0.20600(12) 0.0175(5) Uani d . 1
N N3 0.48074(16) 0.03270(12) 0.35642(11) 0.0161(5) Uani d . 1
O O1 0.22852(15) 0.11266(11) 0.26622(11) 0.0204(5) Uani d . 1
H H1A 0.228(2) 0.1452(16) 0.2319(17) 0.031 Uiso d . 1
H H1B 0.208(2) 0.1365(17) 0.3008(17) 0.031 Uiso d . 1
O O2 0.41877(15) 0.17497(11) 0.28648(12) 0.0233(5) Uani d . 1
H H2A 0.400(2) 0.2060(17) 0.2520(17) 0.035 Uiso d . 1
H H2B 0.446(2) 0.2013(18) 0.3164(17) 0.035 Uiso d . 1
O O3 0.31967(13) 0.10961(10) 0.40991(10) 0.0205(5) Uani d . 1
O O4 0.18008(14) 0.17101(11) 0.39385(10) 0.0262(5) Uani d . 1
O O5 0.37239(15) 0.24883(11) 0.65848(11) 0.0271(5) Uani d . 1
O O6 0.21517(15) 0.27715(12) 0.66189(11) 0.0329(5) Uani d . 1
O O7 0.52263(17) 0.24638(13) 0.39215(13) 0.0327(6) Uani d . 1
H H7A 0.517(2) 0.2474(18) 0.4412(19) 0.049 Uiso d . 1
H H7B 0.579(3) 0.2362(19) 0.384(2) 0.049 Uiso d . 1
O O8 0.5207(2) 0.25332(18) 0.54623(14) 0.0550(8) Uani d . 1
H H8A 0.482(3) 0.250(2) 0.576(2) 0.083 Uiso d . 1
H H8B 0.567(3) 0.279(2) 0.565(2) 0.083 Uiso d . 1
C C1 0.3740(2) -0.09181(15) 0.26594(15) 0.0209(7) Uani d . 1
H H1C 0.4381 -0.1051 0.2823 0.025 Uiso calc R 1
H H1D 0.3401 -0.1381 0.2549 0.025 Uiso calc R 1
C C2 0.3821(2) -0.04591(15) 0.19789(15) 0.0192(6) Uani d . 1
C C3 0.3869(2) -0.07965(16) 0.12997(16) 0.0246(7) Uani d . 1
H H3A 0.3808 -0.1315 0.1255 0.029 Uiso calc R 1
C C4 0.4009(2) -0.03570(17) 0.06913(16) 0.0267(7) Uani d . 1
H H4A 0.4025 -0.0573 0.0232 0.032 Uiso calc R 1
C C5 0.4124(2) 0.04098(17) 0.07748(16) 0.0244(7) Uani d . 1
H H5A 0.4239 0.0717 0.0375 0.029 Uiso calc R 1
C C6 0.4066(2) 0.07093(16) 0.14654(15) 0.0214(6) Uani d . 1
H H6A 0.4141 0.1225 0.1522 0.026 Uiso calc R 1
C C7 0.3755(2) -0.06782(15) 0.39471(15) 0.0212(7) Uani d . 1
H H7C 0.3836 -0.1217 0.3999 0.025 Uiso calc R 1
H H7D 0.3381 -0.05 0.4357 0.025 Uiso calc R 1
C C8 0.4723(2) -0.03080(15) 0.39549(14) 0.0184(6) Uani d . 1
C C9 0.5651(2) 0.06896(16) 0.35727(15) 0.0203(6) Uani d . 1
H H9 0.5712 0.1127 0.3301 0.024 Uiso calc R 1
C C10 0.6431(2) 0.04431(16) 0.39660(15) 0.0223(7) Uani d . 1
H H10 0.7002 0.0714 0.3969 0.027 Uiso calc R 1
C C11 0.6346(2) -0.02144(16) 0.43553(15) 0.0238(7) Uani d . 1
H H11 0.6866 -0.0399 0.4618 0.029 Uiso calc R 1
C C12 0.5481(2) -0.05985(15) 0.43523(15) 0.0231(7) Uani d . 1
H H12 0.541 -0.1043 0.4612 0.028 Uiso calc R 1
C C13 0.2178(2) -0.07800(15) 0.33166(16) 0.0211(7) Uani d . 1
C C14 0.1638(2) -0.02723(17) 0.38453(16) 0.0271(7) Uani d . 1
H H14A 0.195 -0.0284 0.431 0.041 Uiso calc R 1
H H14B 0.0988 -0.0447 0.3895 0.041 Uiso calc R 1
H H14C 0.1636 0.0233 0.3663 0.041 Uiso calc R 1
C C15 0.2091(2) -0.15971(16) 0.35777(18) 0.0314(8) Uani d . 1
H H15A 0.2475 -0.1916 0.3273 0.047 Uiso calc R 1
H H15B 0.1431 -0.1753 0.3553 0.047 Uiso calc R 1
H H15C 0.2312 -0.1633 0.407 0.047 Uiso calc R 1
C C16 0.1708(2) -0.07029(17) 0.25687(16) 0.0263(7) Uani d . 1
H H16A 0.1833 -0.021 0.2378 0.039 Uiso calc R 1
H H16B 0.1027 -0.0776 0.2613 0.039 Uiso calc R 1
H H16C 0.197 -0.1074 0.2246 0.039 Uiso calc R 1
C C17 0.2539(2) 0.15397(15) 0.42871(15) 0.0197(6) Uani d . 1
C C18 0.2656(2) 0.18898(15) 0.50127(16) 0.0219(7) Uani d . 1
C C19 0.2759(2) 0.21648(16) 0.55961(16) 0.0216(7) Uani d . 1
C C20 0.2890(2) 0.25027(15) 0.63300(15) 0.0218(7) Uani d . 1

loop_
_atom_site_aniso_label
_atom_site_aniso_U_11
_atom_site_aniso_U_22
_atom_site_aniso_U_33
_atom_site_aniso_U_12
_atom_site_aniso_U_13
_atom_site_aniso_U_23
Ni1 0.0184(2) 0.01657(19) 0.01154(19) 0.00129(16) -0.00074(15) -0.00036(15)
N1 0.0179(13) 0.0195(12) 0.0153(13) 0.0014(10) -0.0002(10) 0.0007(9)
N2 0.0186(13) 0.0203(12) 0.0137(13) 0.0014(10) -0.0018(10) 0.0000(10)
N3 0.0163(14) 0.0188(12) 0.0132(12) 0.0002(11) -0.0009(10) -0.0004(10)
O1 0.0260(12) 0.0222(12) 0.0129(11) 0.0033(9) -0.0010(9) -0.0013(9)
O2 0.0306(13) 0.0186(11) 0.0207(13) -0.0030(10) -0.0071(10) 0.0043(8)
O3 0.0246(11) 0.0228(10) 0.0141(11) 0.0076(9) -0.0009(9) -0.0006(8)
O4 0.0254(12) 0.0354(12) 0.0178(11) 0.0098(10) -0.0031(9) -0.0056(9)
O5 0.0297(14) 0.0288(11) 0.0229(12) -0.0005(10) -0.0024(10) -0.0077(9)
O6 0.0267(13) 0.0458(14) 0.0262(12) 0.0031(11) 0.0042(10) -0.0154(11)
O7 0.0271(13) 0.0345(13) 0.0364(14) -0.0013(11) -0.0047(12) -0.0084(11)
O8 0.0375(17) 0.089(2) 0.0385(17) -0.0280(15) 0.0071(12) -0.0196(15)
C1 0.0197(17) 0.0207(15) 0.0224(17) 0.0004(12) -0.0001(13) -0.0029(12)
C2 0.0154(15) 0.0218(15) 0.0202(16) 0.0027(12) -0.0032(12) -0.0051(12)
C3 0.0211(17) 0.0255(16) 0.0271(18) 0.0006(13) -0.0013(13) -0.0098(14)
C4 0.0232(17) 0.0413(19) 0.0157(16) 0.0030(15) -0.0019(13) -0.0074(15)
C5 0.0191(17) 0.0377(18) 0.0165(16) 0.0030(14) -0.0020(13) 0.0030(14)
C6 0.0201(16) 0.0245(15) 0.0197(16) 0.0045(14) 0.0025(13) 0.0015(13)
C7 0.0255(17) 0.0205(15) 0.0177(15) 0.0018(13) 0.0018(12) 0.0054(12)
C8 0.0203(16) 0.0212(15) 0.0136(15) 0.0046(13) -0.0007(12) -0.0032(12)
C9 0.0239(17) 0.0205(15) 0.0165(15) 0.0034(14) 0.0024(12) -0.0021(13)
C10 0.0169(16) 0.0281(16) 0.0219(16) 0.0013(14) 0.0011(13) -0.0030(13)
C11 0.0234(17) 0.0310(17) 0.0170(16) 0.0049(14) -0.0024(13) -0.0021(13)
C12 0.0257(18) 0.0232(16) 0.0204(16) 0.0033(14) -0.0006(13) 0.0027(13)
C13 0.0211(17) 0.0189(15) 0.0232(16) -0.0047(13) -0.0018(13) 0.0024(12)
C14 0.0193(17) 0.0348(18) 0.0272(18) -0.0027(14) 0.0048(13) 0.0011(14)
C15 0.0275(18) 0.0270(17) 0.040(2) -0.0088(15) -0.0034(15) 0.0076(15)
C16 0.0217(17) 0.0295(16) 0.0277(17) -0.0027(14) -0.0034(13) 0.0013(14)
C17 0.0258(17) 0.0185(14) 0.0147(15) -0.0025(14) 0.0029(14) -0.0009(12)
C18 0.0254(18) 0.0207(15) 0.0197(16) 0.0004(13) 0.0026(13) 0.0001(13)
C19 0.0198(17) 0.0238(15) 0.0213(18) 0.0004(13) 0.0012(13) 0.0005(13)
C20 0.0306(19) 0.0191(15) 0.0157(16) -0.0050(14) -0.0015(14) -0.0038(12)

loop_
_atom_type_symbol
_atom_type_description
_atom_type_scat_dispersion_real
_atom_type_scat_dispersion_imag
_atom_type_scat_source
C C 0.0033 0.0016 'International Tables Vol C Tables 4.2.6.8 and 6.1.1.4'
H H 0.0000 0.0000 'International Tables Vol C Tables 4.2.6.8 and 6.1.1.4'
N N 0.0061 0.0033 'International Tables Vol C Tables 4.2.6.8 and 6.1.1.4'
O O 0.0106 0.0060 'International Tables Vol C Tables 4.2.6.8 and 6.1.1.4'
Ni Ni 0.3393 1.1124 'International Tables Vol C Tables 4.2.6.8 and 6.1.1.4'

loop_
_geom_angle_atom_site_label_1
_geom_angle_atom_site_label_2
_geom_angle_atom_site_label_3
_geom_angle
N3 Ni1 N2 95.22(9)
N3 Ni1 O3 85.43(8)
N2 Ni1 O3 177.96(8)
N3 Ni1 O1 175.13(8)
N2 Ni1 O1 89.65(8)
O3 Ni1 O1 89.71(8)
N3 Ni1 O2 91.65(8)
N2 Ni1 O2 93.50(9)
O3 Ni1 O2 88.41(8)
O1 Ni1 O2 87.99(8)
N3 Ni1 N1 78.20(8)
N2 Ni1 N1 80.85(8)
O3 Ni1 N1 97.41(8)
O1 Ni1 N1 102.70(8)
O2 Ni1 N1 167.79(8)
C7 N1 C1 107.3(2)
C7 N1 C13 111.1(2)
C1 N1 C13 111.0(2)
C7 N1 Ni1 102.06(15)
C1 N1 Ni1 103.88(16)
C13 N1 Ni1 120.46(16)
C2 N2 C6 118.4(2)
C2 N2 Ni1 115.93(18)
C6 N2 Ni1 124.98(18)
C9 N3 C8 118.4(2)
C9 N3 Ni1 125.47(19)
C8 N3 Ni1 115.90(18)
Ni1 O1 H1A 121.(2)
Ni1 O1 H1B 102.(2)
H1A O1 H1B 103.(3)
Ni1 O2 H2A 125.(2)
Ni1 O2 H2B 125.(2)
H2A O2 H2B 105.(3)
C17 O3 Ni1 129.99(18)
H7A O7 H7B 105.(3)
H8A O8 H8B 106.(4)
C2 C1 N1 113.3(2)
C2 C1 H1C 108.9
N1 C1 H1C 108.9
C2 C1 H1D 108.9
N1 C1 H1D 108.9
H1C C1 H1D 107.7
N2 C2 C3 121.6(3)
N2 C2 C1 116.9(2)
C3 C2 C1 121.3(3)
C4 C3 C2 119.5(3)
C4 C3 H3A 120.2
C2 C3 H3A 120.2
C3 C4 C5 119.1(3)
C3 C4 H4A 120.5
C5 C4 H4A 120.5
C6 C5 C4 118.5(3)
C6 C5 H5A 120.8
C4 C5 H5A 120.8
N2 C6 C5 122.9(3)
N2 C6 H6A 118.5
C5 C6 H6A 118.5
N1 C7 C8 111.7(2)
N1 C7 H7C 109.3
C8 C7 H7C 109.3
N1 C7 H7D 109.3
C8 C7 H7D 109.3
H7C C7 H7D 107.9
N3 C8 C12 122.0(3)
N3 C8 C7 116.3(2)
C12 C8 C7 121.7(3)
N3 C9 C10 122.9(3)
N3 C9 H9 118.5
C10 C9 H9 118.5
C9 C10 C11 118.5(3)
C9 C10 H10 120.7
C11 C10 H10 120.7
C10 C11 C12 119.4(3)
C10 C11 H11 120.3
C12 C11 H11 120.3
C8 C12 C11 118.7(3)
C8 C12 H12 120.7
C11 C12 H12 120.7
C14 C13 N1 109.2(2)
C14 C13 C16 108.1(2)
N1 C13 C16 108.7(2)
C14 C13 C15 108.8(2)
N1 C13 C15 112.5(2)
C16 C13 C15 109.4(2)
C13 C14 H14A 109.5
C13 C14 H14B 109.5
H14A C14 H14B 109.5
C13 C14 H14C 109.5
H14A C14 H14C 109.5
H14B C14 H14C 109.5
C13 C15 H15A 109.5
C13 C15 H15B 109.5
H15A C15 H15B 109.5
C13 C15 H15C 109.5
H15A C15 H15C 109.5
H15B C15 H15C 109.5
C13 C16 H16A 109.5
C13 C16 H16B 109.5
H16A C16 H16B 109.5
C13 C16 H16C 109.5
H16A C16 H16C 109.5
H16B C16 H16C 109.5
O4 C17 O3 127.6(3)
O4 C17 C18 116.9(2)
O3 C17 C18 115.6(3)
C19 C18 C17 179.2(3)
C18 C19 C20 179.5(3)
O5 C20 O6 127.5(3)
O5 C20 C19 116.4(3)
O6 C20 C19 116.0(3)

loop_
_geom_bond_atom_site_label_1
_geom_bond_atom_site_label_2
_geom_bond_distance
Ni1 N3 2.055(2)
Ni1 N2 2.062(2)
Ni1 O3 2.0779(18)
Ni1 O1 2.082(2)
Ni1 O2 2.083(2)
Ni1 N1 2.257(2)
N1 C7 1.487(3)
N1 C1 1.503(4)
N1 C13 1.530(4)
N2 C2 1.343(3)
N2 C6 1.345(3)
N3 C9 1.339(3)
N3 C8 1.345(3)
O1 H1A 0.86(3)
O1 H1B 0.82(3)
O2 H2A 0.88(3)
O2 H2B 0.81(3)
O3 C17 1.257(3)
O4 C17 1.248(3)
O5 C20 1.251(3)
O6 C20 1.252(3)
O7 H7A 0.91(3)
O7 H7B 0.81(4)
O8 H8A 0.76(4)
O8 H8B 0.86(4)
C1 C2 1.500(4)
C1 H1C 0.97
C1 H1D 0.97
C2 C3 1.389(4)
C3 C4 1.380(4)
C3 H3A 0.93
C4 C5 1.383(4)
C4 H4A 0.93
C5 C6 1.381(4)
C5 H5A 0.93
C6 H6A 0.93
C7 C8 1.499(4)
C7 H7C 0.97
C7 H7D 0.97
C8 C12 1.383(4)
C9 C10 1.376(4)
C9 H9 0.93
C10 C11 1.377(4)
C10 H10 0.93
C11 C12 1.384(4)
C11 H11 0.93
C12 H12 0.93
C13 C14 1.526(4)
C13 C16 1.531(4)
C13 C15 1.536(4)
C14 H14A 0.96
C14 H14B 0.96
C14 H14C 0.96
C15 H15A 0.96
C15 H15B 0.96
C15 H15C 0.96
C16 H16A 0.96
C16 H16B 0.96
C16 H16C 0.96
C17 C18 1.483(4)
C18 C19 1.189(4)
C19 C20 1.490(4)
